data_4105846
loop_
_publ_author_name
'Masato Ito'
'Takashi Ootsuka'
'Ryo Watari'
'Akira Shiibashi'
'Akio Himizu'
'Takao Ikariya'

_publ_contact_author_address
;
    Institute of Materials Chemistry and Engineering
    Kyushu University
    6-1 Kasuga-koen, Kasuga city, Fukuoka 816-8580, Japan
;
_publ_contact_author_email mito@cm.kyushu-u.ac.jp
_publ_contact_author_fax 81(92)5837810
_publ_contact_author_name 'Masato ITO'
_publ_contact_author_phone 81(92)5837808
_publ_section_title
;
 Catalytic Hydrogenation of Carboxamides and Esters by Well-Defined Cp*Ru
 Complexes Bearing a Protic Amine Ligand
;
_journal_name_full 'Journal of the American Chemical Society'
_journal_page_first 4240
_journal_page_last 4242
_journal_paper_doi 10.1021/ja1117254
_journal_volume 133
_journal_year 2011
_chemical_formula_moiety 'C16 H23 Cl N2 Ru '
_chemical_formula_sum 'C16 H23 Cl N2 Ru'
_chemical_formula_weight 379.89
_space_group_IT_number 14
_symmetry_cell_setting monoclinic
_symmetry_Int_Tables_number 14
_symmetry_space_group_name_Hall '-P 2ybc'
_symmetry_space_group_name_H-M 'P 1 21/c 1'
_audit_creation_date 2010-01-13
_audit_creation_method 'by CrystalStructure 3.8'
_cell_angle_alpha 90.0000
_cell_angle_beta 100.694(13)
_cell_angle_gamma 90.0000
_cell_formula_units_Z 4
_cell_length_a 10.635(11)
_cell_length_b 14.068(15)
_cell_length_c 11.104(12)
_cell_measurement_reflns_used 6971
_cell_measurement_temperature 93.1
_cell_measurement_theta_max 27.5
_cell_measurement_theta_min 3.4
_cell_volume 1632(3)
_computing_cell_refinement CrystalClear
_computing_data_collection CrystalClear
_computing_data_reduction CrystalStructure
_computing_publication_material 'CrystalStructure 3.8'
_computing_structure_refinement CRYSTALS
_computing_structure_solution 'DIRDIF99 (PATTY)'
_diffrn_ambient_temperature 93.1
_diffrn_detector_area_resol_mean 7.31
_diffrn_measured_fraction_theta_full 0.988
_diffrn_measured_fraction_theta_max 0.990
_diffrn_measurement_device_type 'Rigaku Saturn'
_diffrn_measurement_method \w
_diffrn_radiation_type 'Mo K\a'
_diffrn_radiation_wavelength 0.71070
_diffrn_reflns_av_R_equivalents 0.090
_diffrn_reflns_limit_h_max 13
_diffrn_reflns_limit_h_min -13
_diffrn_reflns_limit_k_max 15
_diffrn_reflns_limit_k_min -18
_diffrn_reflns_limit_l_max 14
_diffrn_reflns_limit_l_min -14
_diffrn_reflns_number 12662
_diffrn_reflns_theta_full 27.50
_diffrn_reflns_theta_max 27.48
_exptl_absorpt_coefficient_mu 1.116
_exptl_absorpt_correction_T_max 0.715
_exptl_absorpt_correction_T_min 0.353
_exptl_absorpt_correction_type multi-scan
_exptl_absorpt_process_details 'Jacobson, R. (1998) Private communication'
_exptl_crystal_colour red
_exptl_crystal_density_diffrn 1.546
_exptl_crystal_description block
_exptl_crystal_F_000 776.00
_exptl_crystal_size_max 0.50
_exptl_crystal_size_mid 0.30
_exptl_crystal_size_min 0.30
_refine_diff_density_max 4.23
_refine_diff_density_min -2.78
_refine_ls_extinction_method none
_refine_ls_goodness_of_fit_ref 1.000
_refine_ls_hydrogen_treatment refall
_refine_ls_number_parameters 204
_refine_ls_number_reflns 3709
_refine_ls_R_factor_gt 0.0688
_refine_ls_shift/su_max 0.0000
_refine_ls_structure_factor_coef Fsqd
_refine_ls_weighting_details 'w = 1/[0.0012Fo^2^ + 0.7500\s(Fo^2^)]/(4Fo^2^)'
_refine_ls_weighting_scheme calc
_refine_ls_wR_factor_ref 0.2026
_reflns_number_gt 2913
_reflns_number_total 3709
_reflns_threshold_expression F^2^>2.0\s(F^2^)
_cod_data_source_file ja1117254_si_001.cif
_cod_data_source_block '__4d'
_cod_original_cell_volume 1633(3)
_cod_original_formula_sum 'C16 H23 Cl N2 Ru '
_cod_database_code 4105846

loop_
_symmetry_equiv_pos_site_id
_symmetry_equiv_pos_as_xyz
1 +X,+Y,+Z
2 -X,1/2+Y,1/2-Z
3 -X,-Y,-Z
4 +X,1/2-Y,1/2+Z

loop_
_atom_site_label
_atom_site_type_symbol
_atom_site_fract_x
_atom_site_fract_y
_atom_site_fract_z
_atom_site_U_iso_or_equiv
_atom_site_adp_type
_atom_site_occupancy
_atom_site_symmetry_multiplicity
_atom_site_calc_flag
_atom_site_refinement_flags
Ru(1) Ru 0.78255(4) 0.51388(3) 0.33759(4) 0.01761(15) Uani 1.00 1 d .
Cl(1) Cl 0.94889(13) 0.63650(10) 0.32958(13) 0.0230(3) Uani 1.00 1 d .
N(1) N 0.9430(4) 0.4186(3) 0.3826(4) 0.0207(11) Uani 1.00 1 d .
N(2) N 0.8244(4) 0.4729(3) 0.1657(4) 0.0205(12) Uani 1.00 1 d .
C(1) C 0.6900(5) 0.5234(4) 0.4944(5) 0.0236(15) Uani 1.00 1 d .
C(2) C 0.6506(5) 0.4387(4) 0.4250(5) 0.0232(14) Uani 1.00 1 d .
C(3) C 0.5900(5) 0.4665(4) 0.3036(6) 0.0256(15) Uani 1.00 1 d .
C(4) C 0.5907(5) 0.5703(4) 0.2959(4) 0.0219(13) Uani 1.00 1 d .
C(5) C 0.6545(5) 0.6034(4) 0.4161(5) 0.0238(14) Uani 1.00 1 d .
C(6) C 0.7380(5) 0.5257(5) 0.6293(6) 0.0297(17) Uani 1.00 1 d .
C(7) C 0.6644(6) 0.3410(5) 0.4768(7) 0.0375(19) Uani 1.00 1 d .
C(8) C 0.5327(6) 0.4024(5) 0.2005(6) 0.0342(18) Uani 1.00 1 d .
C(9) C 0.5271(6) 0.6298(4) 0.1925(6) 0.0330(17) Uani 1.00 1 d .
C(10) C 0.6813(6) 0.7048(4) 0.4489(6) 0.0333(17) Uani 1.00 1 d .
C(11) C 0.9374(5) 0.3463(4) 0.2859(5) 0.0237(14) Uani 1.00 1 d .
C(12) C 0.8951(5) 0.3939(4) 0.1620(5) 0.0218(13) Uani 1.00 1 d .
C(13) C 0.9263(6) 0.3606(4) 0.0553(5) 0.0280(15) Uani 1.00 1 d .
C(14) C 0.8832(5) 0.4101(4) -0.0540(5) 0.0297(16) Uani 1.00 1 d .
C(15) C 0.8131(6) 0.4916(4) -0.0498(5) 0.0257(15) Uani 1.00 1 d .
C(16) C 0.7850(6) 0.5211(4) 0.0599(5) 0.0249(16) Uani 1.00 1 d .
H(1) H 1.0204 0.4535 0.3890 0.026 Uiso 1.00 1 c R
H(2) H 0.9405 0.3882 0.4586 0.026 Uiso 1.00 1 c R
H(3) H 0.7531 0.5897 0.6552 0.037 Uiso 1.00 1 c R
H(4) H 0.6761 0.4982 0.6704 0.037 Uiso 1.00 1 c R
H(5) H 0.8156 0.4907 0.6482 0.037 Uiso 1.00 1 c R
H(6) H 0.7057 0.3436 0.5603 0.047 Uiso 1.00 1 c R
H(7) H 0.5823 0.3128 0.4711 0.047 Uiso 1.00 1 c R
H(8) H 0.7143 0.3041 0.4316 0.047 Uiso 1.00 1 c R
H(9) H 0.5431 0.3382 0.2269 0.042 Uiso 1.00 1 c R
H(10) H 0.4441 0.4160 0.1758 0.042 Uiso 1.00 1 c R
H(11) H 0.5750 0.4121 0.1334 0.042 Uiso 1.00 1 c R
H(12) H 0.4866 0.5894 0.1283 0.040 Uiso 1.00 1 c R
H(13) H 0.4647 0.6690 0.2189 0.041 Uiso 1.00 1 c R
H(14) H 0.5884 0.6685 0.1636 0.041 Uiso 1.00 1 c R
H(15) H 0.6474 0.7437 0.3806 0.041 Uiso 1.00 1 c R
H(16) H 0.6418 0.7209 0.5161 0.041 Uiso 1.00 1 c R
H(17) H 0.7710 0.7148 0.4708 0.041 Uiso 1.00 1 c R
H(18) H 0.8773 0.2985 0.2966 0.030 Uiso 1.00 1 c R
H(19) H 1.0192 0.3182 0.2894 0.030 Uiso 1.00 1 c R
H(20) H 0.9765 0.3047 0.0555 0.036 Uiso 1.00 1 c R
H(21) H 0.9021 0.3880 -0.1295 0.037 Uiso 1.00 1 c R
H(22) H 0.7837 0.5270 -0.1224 0.031 Uiso 1.00 1 c R
H(23) H 0.7358 0.5773 0.0616 0.032 Uiso 1.00 1 c R

loop_
_atom_site_aniso_label
_atom_site_aniso_U_11
_atom_site_aniso_U_22
_atom_site_aniso_U_33
_atom_site_aniso_U_12
_atom_site_aniso_U_13
_atom_site_aniso_U_23
Ru(1) 0.0178(3) 0.0230(3) 0.0147(3) 0.00062(14) 0.0099(2) -0.00014(14)
Cl(1) 0.0286(7) 0.0242(6) 0.0191(6) -0.0043(5) 0.0120(5) 0.0006(4)
N(1) 0.026(2) 0.023(2) 0.016(2) 0.0007(18) 0.0126(18) 0.0019(17)
N(2) 0.023(2) 0.029(2) 0.012(2) -0.0002(18) 0.0089(18) -0.0020(17)
C(1) 0.018(2) 0.039(3) 0.018(2) -0.000(2) 0.016(2) -0.003(2)
C(2) 0.018(2) 0.029(3) 0.028(3) 0.000(2) 0.018(2) 0.002(2)
C(3) 0.018(2) 0.031(3) 0.032(3) -0.006(2) 0.017(2) -0.006(2)
C(4) 0.020(2) 0.034(3) 0.012(2) 0.009(2) 0.004(2) 0.001(2)
C(5) 0.018(2) 0.033(3) 0.026(3) 0.002(2) 0.017(2) -0.005(2)
C(6) 0.018(2) 0.050(4) 0.025(3) -0.001(2) 0.015(2) -0.002(2)
C(7) 0.029(3) 0.042(3) 0.045(4) -0.001(2) 0.018(2) 0.016(3)
C(8) 0.028(3) 0.039(3) 0.038(3) -0.001(2) 0.011(2) -0.005(2)
C(9) 0.023(2) 0.042(3) 0.036(3) 0.007(2) 0.011(2) 0.005(2)
C(10) 0.032(3) 0.038(3) 0.032(3) 0.012(2) 0.012(2) -0.011(2)
C(11) 0.025(2) 0.028(2) 0.020(2) 0.006(2) 0.012(2) -0.003(2)
C(12) 0.023(2) 0.023(2) 0.022(2) -0.002(2) 0.013(2) -0.002(2)
C(13) 0.036(3) 0.023(2) 0.030(3) 0.003(2) 0.018(2) -0.003(2)
C(14) 0.033(3) 0.039(3) 0.021(2) -0.007(2) 0.013(2) -0.008(2)
C(15) 0.027(3) 0.042(3) 0.009(2) -0.001(2) 0.006(2) 0.002(2)
C(16) 0.032(3) 0.031(3) 0.016(2) 0.009(2) 0.015(2) 0.003(2)

loop_
_atom_type_symbol
_atom_type_description
_atom_type_scat_dispersion_real
_atom_type_scat_dispersion_imag
_atom_type_scat_source
C C 0.003 0.002
;
International Tables for Crystallography
(1992, Vol. C, Tables 4.2.6.8 and 6.1.1.4)
;
H H 0.000 0.000
;
International Tables for Crystallography
(1992, Vol. C, Table 6.1.1.4)
;
Cl Cl 0.148 0.159
;
International Tables for Crystallography
(1992, Vol. C, Tables 4.2.6.8 and 6.1.1.4)
;
N N 0.006 0.003
;
International Tables for Crystallography
(1992, Vol. C, Tables 4.2.6.8 and 6.1.1.4)
;
Ru Ru -1.259 0.836
;
International Tables for Crystallography
(1992, Vol. C, Tables 4.2.6.8 and 6.1.1.4)
;

loop_
_geom_angle_atom_site_label_1
_geom_angle_atom_site_label_2
_geom_angle_atom_site_label_3
_geom_angle
_geom_angle_publ_flag
Cl(1) Ru(1) N(1) 84.38(13) yes
Cl(1) Ru(1) N(2) 83.50(13) yes
Cl(1) Ru(1) C(1) 114.85(16) yes
Cl(1) Ru(1) C(2) 153.49(16) yes
Cl(1) Ru(1) C(3) 151.98(17) yes
Cl(1) Ru(1) C(4) 112.85(16) yes
Cl(1) Ru(1) C(5) 96.68(16) yes
N(1) Ru(1) N(2) 75.55(18) yes
N(1) Ru(1) C(1) 108.2(2) yes
N(1) Ru(1) C(2) 98.4(2) yes
N(1) Ru(1) C(3) 122.9(2) yes
N(1) Ru(1) C(4) 162.8(2) yes
N(1) Ru(1) C(5) 143.4(2) yes
N(2) Ru(1) C(1) 161.4(2) yes
N(2) Ru(1) C(2) 122.8(2) yes
N(2) Ru(1) C(3) 96.4(2) yes
N(2) Ru(1) C(4) 104.75(19) yes
N(2) Ru(1) C(5) 141.1(2) yes
C(1) Ru(1) C(2) 39.2(2) yes
C(1) Ru(1) C(3) 66.0(2) yes
C(1) Ru(1) C(4) 66.1(2) yes
C(1) Ru(1) C(5) 38.7(2) yes
C(2) Ru(1) C(3) 39.5(2) yes
C(2) Ru(1) C(4) 66.6(2) yes
C(2) Ru(1) C(5) 65.6(2) yes
C(3) Ru(1) C(4) 40.0(2) yes
C(3) Ru(1) C(5) 66.0(2) yes
C(4) Ru(1) C(5) 39.5(2) yes
Ru(1) N(1) C(11) 109.7(3) yes
Ru(1) N(2) C(12) 117.6(3) yes
Ru(1) N(2) C(16) 124.3(4) yes
C(12) N(2) C(16) 118.1(5) yes
Ru(1) C(1) C(2) 69.4(3) yes
Ru(1) C(1) C(5) 70.5(3) yes
Ru(1) C(1) C(6) 133.6(4) yes
C(2) C(1) C(5) 108.0(5) yes
C(2) C(1) C(6) 124.5(5) yes
C(5) C(1) C(6) 126.7(5) yes
Ru(1) C(2) C(1) 71.4(3) yes
Ru(1) C(2) C(3) 69.9(3) yes
Ru(1) C(2) C(7) 127.5(4) yes
C(1) C(2) C(3) 108.2(5) yes
C(1) C(2) C(7) 124.1(5) yes
C(3) C(2) C(7) 127.5(5) yes
Ru(1) C(3) C(2) 70.6(3) yes
Ru(1) C(3) C(4) 71.4(3) yes
Ru(1) C(3) C(8) 124.7(4) yes
C(2) C(3) C(4) 108.7(5) yes
C(2) C(3) C(8) 127.1(5) yes
C(4) C(3) C(8) 124.2(5) yes
Ru(1) C(4) C(3) 68.6(3) yes
Ru(1) C(4) C(5) 70.1(3) yes
Ru(1) C(4) C(9) 130.7(4) yes
C(3) C(4) C(5) 105.8(4) yes
C(3) C(4) C(9) 127.2(5) yes
C(5) C(4) C(9) 126.7(5) yes
Ru(1) C(5) C(1) 70.7(3) yes
Ru(1) C(5) C(4) 70.4(3) yes
Ru(1) C(5) C(10) 123.6(4) yes
C(1) C(5) C(4) 109.3(5) yes
C(1) C(5) C(10) 126.1(5) yes
C(4) C(5) C(10) 124.5(5) yes
N(1) C(11) C(12) 108.7(4) yes
N(2) C(12) C(11) 114.1(5) yes
N(2) C(12) C(13) 122.3(5) yes
C(11) C(12) C(13) 123.6(5) yes
C(12) C(13) C(14) 119.1(5) yes
C(13) C(14) C(15) 118.5(6) yes
C(14) C(15) C(16) 119.5(5) yes
N(2) C(16) C(15) 122.5(5) yes
Ru(1) N(1) H(1) 109.5 no
Ru(1) N(1) H(2) 109.6 no
C(11) N(1) H(1) 109.1 no
C(11) N(1) H(2) 109.4 no
H(1) N(1) H(2) 109.5 no
C(1) C(6) H(3) 109.4 no
C(1) C(6) H(4) 109.6 no
C(1) C(6) H(5) 109.5 no
H(3) C(6) H(4) 109.5 no
H(3) C(6) H(5) 109.5 no
H(4) C(6) H(5) 109.5 no
C(2) C(7) H(6) 109.7 no
C(2) C(7) H(7) 109.7 no
C(2) C(7) H(8) 109.0 no
H(6) C(7) H(7) 109.5 no
H(6) C(7) H(8) 109.5 no
H(7) C(7) H(8) 109.5 no
C(3) C(8) H(9) 109.2 no
C(3) C(8) H(10) 110.0 no
C(3) C(8) H(11) 109.2 no
H(9) C(8) H(10) 109.5 no
H(9) C(8) H(11) 109.5 no
H(10) C(8) H(11) 109.5 no
C(4) C(9) H(12) 108.8 no
C(4) C(9) H(13) 109.5 no
C(4) C(9) H(14) 110.1 no
H(12) C(9) H(13) 109.5 no
H(12) C(9) H(14) 109.5 no
H(13) C(9) H(14) 109.5 no
C(5) C(10) H(15) 109.3 no
C(5) C(10) H(16) 109.2 no
C(5) C(10) H(17) 110.0 no
H(15) C(10) H(16) 109.5 no
H(15) C(10) H(17) 109.5 no
H(16) C(10) H(17) 109.5 no
N(1) C(11) H(18) 109.5 no
N(1) C(11) H(19) 110.2 no
C(12) C(11) H(18) 109.4 no
C(12) C(11) H(19) 109.5 no
H(18) C(11) H(19) 109.5 no
C(12) C(13) H(20) 120.4 no
C(14) C(13) H(20) 120.5 no
C(13) C(14) H(21) 120.8 no
C(15) C(14) H(21) 120.6 no
C(14) C(15) H(22) 120.2 no
C(16) C(15) H(22) 120.3 no
N(2) C(16) H(23) 118.9 no
C(15) C(16) H(23) 118.7 no

loop_
_geom_bond_atom_site_label_1
_geom_bond_atom_site_label_2
_geom_bond_distance
_geom_bond_publ_flag
Ru(1) Cl(1) 2.4843(14) yes
Ru(1) N(1) 2.154(4) yes
Ru(1) N(2) 2.119(5) yes
Ru(1) C(1) 2.158(6) yes
Ru(1) C(2) 2.130(6) yes
Ru(1) C(3) 2.120(5) yes
Ru(1) C(4) 2.158(5) yes
Ru(1) C(5) 2.155(6) yes
N(1) C(11) 1.472(7) yes
N(2) C(12) 1.348(7) yes
N(2) C(16) 1.353(7) yes
C(1) C(2) 1.438(8) yes
C(1) C(5) 1.429(8) yes
C(1) C(6) 1.490(8) yes
C(2) C(3) 1.437(8) yes
C(2) C(7) 1.486(9) yes
C(3) C(4) 1.463(9) yes
C(3) C(8) 1.495(9) yes
C(4) C(5) 1.458(7) yes
C(4) C(9) 1.479(8) yes
C(5) C(10) 1.487(9) yes
C(11) C(12) 1.521(8) yes
C(12) C(13) 1.371(9) yes
C(13) C(14) 1.400(8) yes
C(14) C(15) 1.374(9) yes
C(15) C(16) 1.370(9) yes
N(1) H(1) 0.950 no
N(1) H(2) 0.950 no
C(6) H(3) 0.950 no
C(6) H(4) 0.950 no
C(6) H(5) 0.950 no
C(7) H(6) 0.950 no
C(7) H(7) 0.950 no
C(7) H(8) 0.950 no
C(8) H(9) 0.950 no
C(8) H(10) 0.950 no
C(8) H(11) 0.950 no
C(9) H(12) 0.950 no
C(9) H(13) 0.950 no
C(9) H(14) 0.950 no
C(10) H(15) 0.950 no
C(10) H(16) 0.950 no
C(10) H(17) 0.950 no
C(11) H(18) 0.950 no
C(11) H(19) 0.950 no
C(13) H(20) 0.950 no
C(14) H(21) 0.950 no
C(15) H(22) 0.950 no
C(16) H(23) 0.950 no

loop_
_geom_contact_atom_site_label_1
_geom_contact_atom_site_label_2
_geom_contact_distance
_geom_contact_site_symmetry_2
Cl(1) N(1) 3.282(4) 3_766
Cl(1) C(11) 3.520(6) 2_755
Cl(1) C(13) 3.564(6) 2_755
N(1) Cl(1) 3.282(4) 3_766
N(1) N(1) 3.513(6) 3_766
N(1) C(6) 3.509(7) 3_766
C(6) N(1) 3.509(7) 3_766
C(6) C(15) 3.538(9) 1_556
C(11) Cl(1) 3.520(6) 2_745
C(13) Cl(1) 3.564(6) 2_745
C(13) C(15) 3.475(9) 3_765
C(14) C(14) 3.592(8) 3_765
C(14) C(15) 3.506(8) 3_765
C(15) C(6) 3.538(9) 1_554
C(15) C(13) 3.475(9) 3_765
C(15) C(14) 3.506(8) 3_765
Ru(1) H(1) 3.386 3_766
Cl(1) H(1) 3.332 3_766
Cl(1) H(2) 2.452 3_766
Cl(1) H(5) 3.051 3_766
Cl(1) H(18) 3.397 2_755
Cl(1) H(19) 2.926 2_755
Cl(1) H(20) 2.735 2_755
Cl(1) H(21) 2.979 3_765
N(1) H(1) 3.075 3_766
N(1) H(2) 3.350 3_766
N(1) H(3) 3.338 3_766
N(1) H(5) 2.944 3_766
N(2) H(21) 3.590 3_765
C(1) H(1) 3.129 3_766
C(2) H(4) 3.552 3_666
C(3) H(4) 2.940 3_666
C(4) H(4) 3.084 3_666
C(5) H(7) 3.235 3_666
C(6) H(1) 2.631 3_766
C(6) H(10) 3.266 3_666
C(6) H(19) 3.382 3_766
C(6) H(21) 3.498 1_556
C(6) H(22) 2.710 1_556
C(7) H(13) 3.371 2_645
C(7) H(16) 3.385 3_666
C(8) H(4) 3.182 3_666
C(8) H(13) 3.403 2_645
C(8) H(15) 2.971 2_645
C(8) H(22) 3.461 3_665
C(9) H(4) 3.384 3_666
C(9) H(7) 3.241 2_655
C(9) H(9) 3.194 2_655
C(9) H(16) 3.259 4_564
C(10) H(7) 3.104 3_666
C(10) H(9) 3.361 2_655
C(10) H(10) 3.440 2_655
C(10) H(14) 3.273 4_565
C(10) H(23) 3.321 4_565
C(11) H(3) 3.358 3_766
C(11) H(5) 3.461 3_766
C(11) H(21) 3.466 4_555
C(13) H(8) 3.345 4_554
C(13) H(22) 3.422 3_765
C(14) H(5) 3.443 1_554
C(14) H(8) 3.497 4_554
C(14) H(18) 3.366 4_554
C(15) H(3) 3.503 1_554
C(15) H(4) 3.179 1_554
C(15) H(5) 3.359 1_554
C(15) H(10) 3.116 3_665
C(15) H(12) 3.345 3_665
C(16) H(10) 3.347 3_665
C(16) H(12) 3.590 3_665
C(16) H(21) 3.515 3_765
H(1) Ru(1) 3.386 3_766
H(1) Cl(1) 3.332 3_766
H(1) N(1) 3.075 3_766
H(1) C(1) 3.129 3_766
H(1) C(6) 2.631 3_766
H(1) H(1) 2.894 3_766
H(1) H(2) 2.782 3_766
H(1) H(3) 2.618 3_766
H(1) H(4) 3.479 3_766
H(1) H(5) 2.024 3_766
H(1) H(17) 3.416 3_766
H(2) Cl(1) 2.452 3_766
H(2) N(1) 3.350 3_766
H(2) H(1) 2.782 3_766
H(2) H(2) 3.451 3_766
H(2) H(5) 3.490 3_766
H(2) H(17) 3.352 3_766
H(2) H(20) 2.918 4_555
H(3) N(1) 3.338 3_766
H(3) C(11) 3.358 3_766
H(3) C(15) 3.503 1_556
H(3) H(1) 2.618 3_766
H(3) H(10) 3.064 3_666
H(3) H(19) 2.715 3_766
H(3) H(22) 2.585 1_556
H(4) C(2) 3.552 3_666
H(4) C(3) 2.940 3_666
H(4) C(4) 3.084 3_666
H(4) C(8) 3.182 3_666
H(4) C(9) 3.384 3_666
H(4) C(15) 3.179 1_556
H(4) H(1) 3.479 3_766
H(4) H(10) 2.612 3_666
H(4) H(12) 3.308 3_666
H(4) H(13) 3.157 3_666
H(4) H(21) 3.337 1_556
H(4) H(22) 2.407 1_556
H(5) Cl(1) 3.051 3_766
H(5) N(1) 2.944 3_766
H(5) C(11) 3.461 3_766
H(5) C(14) 3.443 1_556
H(5) C(15) 3.359 1_556
H(5) H(1) 2.024 3_766
H(5) H(2) 3.490 3_766
H(5) H(19) 3.216 3_766
H(5) H(21) 2.861 1_556
H(5) H(22) 2.680 1_556
H(6) H(13) 3.313 3_666
H(6) H(18) 3.527 4_555
H(6) H(20) 3.565 4_555
H(7) C(5) 3.235 3_666
H(7) C(9) 3.241 2_645
H(7) C(10) 3.104 3_666
H(7) H(12) 3.368 2_645
H(7) H(13) 2.900 2_645
H(7) H(13) 3.578 3_666
H(7) H(14) 2.941 2_645
H(7) H(15) 3.288 3_666
H(7) H(16) 2.460 3_666
H(8) C(13) 3.345 4_555
H(8) C(14) 3.497 4_555
H(8) H(13) 2.975 2_645
H(8) H(20) 3.254 4_555
H(8) H(21) 3.501 4_555
H(9) C(9) 3.194 2_645
H(9) C(10) 3.361 2_645
H(9) H(13) 2.461 2_645
H(9) H(14) 3.125 2_645
H(9) H(15) 2.530 2_645
H(9) H(16) 3.450 2_645
H(10) C(6) 3.266 3_666
H(10) C(10) 3.440 2_645
H(10) C(15) 3.116 3_665
H(10) C(16) 3.347 3_665
H(10) H(3) 3.064 3_666
H(10) H(4) 2.612 3_666
H(10) H(12) 3.588 3_665
H(10) H(15) 2.643 2_645
H(10) H(16) 3.490 2_645
H(10) H(22) 2.517 3_665
H(10) H(23) 2.957 3_665
H(11) H(12) 2.858 3_665
H(11) H(15) 3.332 2_645
H(12) C(15) 3.345 3_665
H(12) C(16) 3.590 3_665
H(12) H(4) 3.308 3_666
H(12) H(7) 3.368 2_655
H(12) H(10) 3.588 3_665
H(12) H(11) 2.858 3_665
H(12) H(16) 3.487 4_564
H(12) H(22) 3.299 3_665
H(13) C(7) 3.371 2_655
H(13) C(8) 3.403 2_655
H(13) H(4) 3.157 3_666
H(13) H(6) 3.313 3_666
H(13) H(7) 2.900 2_655
H(13) H(7) 3.578 3_666
H(13) H(8) 2.975 2_655
H(13) H(9) 2.461 2_655
H(13) H(16) 3.548 4_564
H(14) C(10) 3.273 4_564
H(14) H(7) 2.941 2_655
H(14) H(9) 3.125 2_655
H(14) H(15) 3.540 4_564
H(14) H(16) 2.402 4_564
H(14) H(17) 3.549 4_564
H(15) C(8) 2.971 2_655
H(15) H(7) 3.288 3_666
H(15) H(9) 2.530 2_655
H(15) H(10) 2.643 2_655
H(15) H(11) 3.332 2_655
H(15) H(14) 3.540 4_565
H(15) H(22) 3.539 4_565
H(15) H(23) 3.250 4_565
H(16) C(7) 3.385 3_666
H(16) C(9) 3.259 4_565
H(16) H(7) 2.460 3_666
H(16) H(9) 3.450 2_655
H(16) H(10) 3.490 2_655
H(16) H(12) 3.487 4_565
H(16) H(13) 3.548 4_565
H(16) H(14) 2.402 4_565
H(16) H(23) 3.021 4_565
H(17) H(1) 3.416 3_766
H(17) H(2) 3.352 3_766
H(17) H(14) 3.549 4_565
H(17) H(19) 3.175 3_766
H(17) H(20) 3.031 2_755
H(17) H(23) 3.139 4_565
H(18) Cl(1) 3.397 2_745
H(18) C(14) 3.366 4_555
H(18) H(6) 3.527 4_554
H(18) H(20) 3.218 4_555
H(18) H(21) 2.747 4_555
H(19) Cl(1) 2.926 2_745
H(19) C(6) 3.382 3_766
H(19) H(3) 2.715 3_766
H(19) H(5) 3.216 3_766
H(19) H(17) 3.175 3_766
H(19) H(20) 3.526 4_555
H(19) H(21) 3.346 4_555
H(20) Cl(1) 2.735 2_745
H(20) H(2) 2.918 4_554
H(20) H(6) 3.565 4_554
H(20) H(8) 3.254 4_554
H(20) H(17) 3.031 2_745
H(20) H(18) 3.218 4_554
H(20) H(19) 3.526 4_554
H(20) H(22) 3.458 3_765
H(21) Cl(1) 2.979 3_765
H(21) N(2) 3.590 3_765
H(21) C(6) 3.498 1_554
H(21) C(11) 3.466 4_554
H(21) C(16) 3.515 3_765
H(21) H(4) 3.337 1_554
H(21) H(5) 2.861 1_554
H(21) H(8) 3.501 4_554
H(21) H(18) 2.747 4_554
H(21) H(19) 3.346 4_554
H(22) C(6) 2.710 1_554
H(22) C(8) 3.461 3_665
H(22) C(13) 3.422 3_765
H(22) H(3) 2.585 1_554
H(22) H(4) 2.407 1_554
H(22) H(5) 2.680 1_554
H(22) H(10) 2.517 3_665
H(22) H(12) 3.299 3_665
H(22) H(15) 3.539 4_564
H(22) H(20) 3.458 3_765
H(23) C(10) 3.321 4_564
H(23) H(10) 2.957 3_665
H(23) H(15) 3.250 4_564
H(23) H(16) 3.021 4_564
H(23) H(17) 3.139 4_564

loop_
_geom_torsion_atom_site_label_1
_geom_torsion_atom_site_label_2
_geom_torsion_atom_site_label_3
_geom_torsion_atom_site_label_4
_geom_torsion
Cl(1) Ru(1) N(1) C(11) -116.6(3)
Cl(1) Ru(1) N(2) C(12) 104.4(4)
Cl(1) Ru(1) N(2) C(16) -75.4(4)
Cl(1) Ru(1) C(1) C(2) -173.0(2)
Cl(1) Ru(1) C(1) C(5) 68.1(3)
Cl(1) Ru(1) C(1) C(6) -54.5(6)
Cl(1) Ru(1) C(2) C(1) 14.4(5)
Cl(1) Ru(1) C(2) C(3) 132.7(3)
Cl(1) Ru(1) C(2) C(7) -104.9(5)
Cl(1) Ru(1) C(3) C(2) -135.7(3)
Cl(1) Ru(1) C(3) C(4) -17.2(6)
Cl(1) Ru(1) C(3) C(8) 102.1(5)
Cl(1) Ru(1) C(4) C(3) 171.3(3)
Cl(1) Ru(1) C(4) C(5) -71.8(3)
Cl(1) Ru(1) C(4) C(9) 50.1(5)
Cl(1) Ru(1) C(5) C(1) -122.0(3)
Cl(1) Ru(1) C(5) C(4) 118.2(3)
Cl(1) Ru(1) C(5) C(10) -0.8(4)
N(1) Ru(1) N(2) C(12) 18.6(4)
N(1) Ru(1) N(2) C(16) -161.2(5)
N(2) Ru(1) N(1) C(11) -31.9(3)
N(1) Ru(1) C(1) C(2) -80.8(3)
N(1) Ru(1) C(1) C(5) 160.3(3)
N(1) Ru(1) C(1) C(6) 37.7(6)
C(1) Ru(1) N(1) C(11) 129.1(3)
N(1) Ru(1) C(2) C(1) 108.5(3)
N(1) Ru(1) C(2) C(3) -133.1(3)
N(1) Ru(1) C(2) C(7) -10.7(5)
C(2) Ru(1) N(1) C(11) 90.0(4)
N(1) Ru(1) C(3) C(2) 59.3(4)
N(1) Ru(1) C(3) C(4) 177.7(2)
N(1) Ru(1) C(3) C(8) -63.0(6)
C(3) Ru(1) N(1) C(11) 56.5(4)
N(1) Ru(1) C(4) C(3) -6.5(8)
N(1) Ru(1) C(4) C(5) 110.4(6)
N(1) Ru(1) C(4) C(9) -127.8(7)
C(4) Ru(1) N(1) C(11) 61.4(8)
N(1) Ru(1) C(5) C(1) -32.5(4)
N(1) Ru(1) C(5) C(4) -152.3(3)
N(1) Ru(1) C(5) C(10) 88.7(5)
C(5) Ru(1) N(1) C(11) 149.8(3)
N(2) Ru(1) C(1) C(2) 17.8(8)
N(2) Ru(1) C(1) C(5) -101.1(6)
N(2) Ru(1) C(1) C(6) 136.4(6)
C(1) Ru(1) N(2) C(12) -85.5(7)
C(1) Ru(1) N(2) C(16) 94.7(7)
N(2) Ru(1) C(2) C(1) -173.3(2)
N(2) Ru(1) C(2) C(3) -55.0(4)
N(2) Ru(1) C(2) C(7) 67.5(5)
C(2) Ru(1) N(2) C(12) -72.2(4)
C(2) Ru(1) N(2) C(16) 108.1(4)
N(2) Ru(1) C(3) C(2) 136.2(3)
N(2) Ru(1) C(3) C(4) -105.4(3)
N(2) Ru(1) C(3) C(8) 13.9(5)
C(3) Ru(1) N(2) C(12) -103.8(4)
C(3) Ru(1) N(2) C(16) 76.4(5)
N(2) Ru(1) C(4) C(3) 82.3(3)
N(2) Ru(1) C(4) C(5) -160.9(3)
N(2) Ru(1) C(4) C(9) -39.0(5)
C(4) Ru(1) N(2) C(12) -143.6(4)
C(4) Ru(1) N(2) C(16) 36.6(5)
N(2) Ru(1) C(5) C(1) 150.1(3)
N(2) Ru(1) C(5) C(4) 30.3(5)
N(2) Ru(1) C(5) C(10) -88.7(5)
C(5) Ru(1) N(2) C(12) -163.0(3)
C(5) Ru(1) N(2) C(16) 17.2(6)
C(1) Ru(1) C(2) C(3) 118.3(4)
C(1) Ru(1) C(2) C(7) -119.2(6)
C(2) Ru(1) C(1) C(5) -118.9(4)
C(2) Ru(1) C(1) C(6) 118.5(7)
C(1) Ru(1) C(3) C(2) -37.5(3)
C(1) Ru(1) C(3) C(4) 80.9(3)
C(1) Ru(1) C(3) C(8) -159.8(6)
C(3) Ru(1) C(1) C(2) 37.8(3)
C(3) Ru(1) C(1) C(5) -81.1(3)
C(3) Ru(1) C(1) C(6) 156.4(6)
C(1) Ru(1) C(4) C(3) -80.5(3)
C(1) Ru(1) C(4) C(5) 36.4(3)
C(1) Ru(1) C(4) C(9) 158.2(6)
C(4) Ru(1) C(1) C(2) 81.7(3)
C(4) Ru(1) C(1) C(5) -37.2(3)
C(4) Ru(1) C(1) C(6) -159.7(6)
C(1) Ru(1) C(5) C(4) -119.8(4)
C(1) Ru(1) C(5) C(10) 121.2(6)
C(5) Ru(1) C(1) C(2) 118.9(4)
C(5) Ru(1) C(1) C(6) -122.6(7)
C(2) Ru(1) C(3) C(4) 118.5(5)
C(2) Ru(1) C(3) C(8) -122.3(7)
C(3) Ru(1) C(2) C(1) -118.3(4)
C(3) Ru(1) C(2) C(7) 122.5(7)
C(2) Ru(1) C(4) C(3) -37.5(3)
C(2) Ru(1) C(4) C(5) 79.4(3)
C(2) Ru(1) C(4) C(9) -158.8(6)
C(4) Ru(1) C(2) C(1) -80.3(3)
C(4) Ru(1) C(2) C(3) 38.0(3)
C(4) Ru(1) C(2) C(7) 160.4(6)
C(2) Ru(1) C(5) C(1) 37.4(3)
C(2) Ru(1) C(5) C(4) -82.3(3)
C(2) Ru(1) C(5) C(10) 158.6(5)
C(5) Ru(1) C(2) C(1) -37.0(3)
C(5) Ru(1) C(2) C(3) 81.3(3)
C(5) Ru(1) C(2) C(7) -156.2(5)
C(3) Ru(1) C(4) C(5) 116.9(5)
C(3) Ru(1) C(4) C(9) -121.3(7)
C(4) Ru(1) C(3) C(2) -118.5(5)
C(4) Ru(1) C(3) C(8) 119.3(6)
C(3) Ru(1) C(5) C(1) 80.9(3)
C(3) Ru(1) C(5) C(4) -38.8(3)
C(3) Ru(1) C(5) C(10) -157.9(5)
C(5) Ru(1) C(3) C(2) -80.1(3)
C(5) Ru(1) C(3) C(4) 38.4(3)
C(5) Ru(1) C(3) C(8) 157.7(6)
C(4) Ru(1) C(5) C(1) 119.8(4)
C(4) Ru(1) C(5) C(10) -119.0(6)
C(5) Ru(1) C(4) C(3) -116.9(5)
C(5) Ru(1) C(4) C(9) 121.8(7)
Ru(1) N(1) C(11) C(12) 40.2(5)
Ru(1) N(2) C(12) C(11) -1.3(6)
Ru(1) N(2) C(12) C(13) 179.2(4)
Ru(1) N(2) C(16) C(15) -179.3(4)
C(12) N(2) C(16) C(15) 0.9(8)
C(16) N(2) C(12) C(11) 178.5(5)
C(16) N(2) C(12) C(13) -1.0(8)
Ru(1) C(1) C(2) C(3) -60.5(4)
Ru(1) C(1) C(2) C(7) 123.3(6)
Ru(1) C(1) C(5) C(4) 60.0(4)
Ru(1) C(1) C(5) C(10) -118.1(6)
C(2) C(1) C(5) Ru(1) -59.5(4)
C(2) C(1) C(5) C(4) 0.5(7)
C(2) C(1) C(5) C(10) -177.5(5)
C(5) C(1) C(2) Ru(1) 60.2(4)
C(5) C(1) C(2) C(3) -0.3(6)
C(5) C(1) C(2) C(7) -176.5(5)
C(6) C(1) C(2) Ru(1) -129.5(6)
C(6) C(1) C(2) C(3) 170.1(5)
C(6) C(1) C(2) C(7) -6.2(9)
C(6) C(1) C(5) Ru(1) 130.5(6)
C(6) C(1) C(5) C(4) -169.5(5)
C(6) C(1) C(5) C(10) 12.4(10)
Ru(1) C(2) C(3) C(4) -61.6(4)
Ru(1) C(2) C(3) C(8) 119.3(6)
C(1) C(2) C(3) Ru(1) 61.5(4)
C(1) C(2) C(3) C(4) -0.1(5)
C(1) C(2) C(3) C(8) -179.2(6)
C(7) C(2) C(3) Ru(1) -122.5(6)
C(7) C(2) C(3) C(4) 175.9(6)
C(7) C(2) C(3) C(8) -3.1(10)
Ru(1) C(3) C(4) C(5) -60.7(3)
Ru(1) C(3) C(4) C(9) 125.6(6)
C(2) C(3) C(4) Ru(1) 61.1(4)
C(2) C(3) C(4) C(5) 0.4(6)
C(2) C(3) C(4) C(9) -173.3(5)
C(8) C(3) C(4) Ru(1) -119.8(6)
C(8) C(3) C(4) C(5) 179.5(5)
C(8) C(3) C(4) C(9) 5.8(10)
Ru(1) C(4) C(5) C(1) -60.3(4)
Ru(1) C(4) C(5) C(10) 117.9(6)
C(3) C(4) C(5) Ru(1) 59.7(3)
C(3) C(4) C(5) C(1) -0.6(6)
C(3) C(4) C(5) C(10) 177.5(5)
C(9) C(4) C(5) Ru(1) -126.6(6)
C(9) C(4) C(5) C(1) 173.1(5)
C(9) C(4) C(5) C(10) -8.7(9)
N(1) C(11) C(12) N(2) -26.1(6)
N(1) C(11) C(12) C(13) 153.4(5)
N(2) C(12) C(13) C(14) -0.1(7)
C(11) C(12) C(13) C(14) -179.6(5)
C(12) C(13) C(14) C(15) 1.3(9)
C(13) C(14) C(15) C(16) -1.4(9)
C(14) C(15) C(16) N(2) 0.3(7)
